data_1534906
loop_
_publ_author_name
'Simon, A.'
'Truebenbach, K.'
'Borrmann, H.'

_publ_section_title
;
 Single crystal X-ray structure analysis of yttrium barium copper oxide
 (YBa2Cu3O6.5)
;
_journal_name_full 'Journal of Solid State Chemistry'
_journal_page_first 128
_journal_page_last 133
_journal_volume 106
_journal_year 1993
_chemical_formula_sum 'Ba4 Cu6 O13 Y2'
_chemical_name_systematic 'Y2 Ba4 Cu6 O13'
_space_group_IT_number 47
_symmetry_space_group_name_Hall '-P 2 2'
_symmetry_space_group_name_H-M 'P m m m'
_cell_angle_alpha 90
_cell_angle_beta 90
_cell_angle_gamma 90
_cell_formula_units_Z 1
_cell_length_a 7.655
_cell_length_b 3.873
_cell_length_c 11.735
_cell_volume 347.917
_citation_journal_id_ASTM JSSCBI
_cod_data_source_file Simon_JSSCBI_1993_731.cif
_cod_data_source_block Ba4Cu6O13Y2
_cod_original_cell_volume 347.9171
_cod_database_code 1534906

loop_
_symmetry_equiv_pos_as_xyz
x,y,z
-x,-y,z
x,-y,-z
-x,y,-z
-x,-y,-z
x,y,-z
-x,y,z
x,-y,z

loop_
_atom_site_label
_atom_site_type_symbol
_atom_site_fract_x
_atom_site_fract_y
_atom_site_fract_z
_atom_site_occupancy
_atom_site_U_iso_or_equiv
Cu3 Cu+2 0 0 0.35941 1 0.0
Ba1 Ba+2 0.24136 0.5 0.18874 1 0.0
O2 O-2 0.5 0 0.1514 1 0.0
O4 O-2 0 0.5 0.3854 1 0.0
Cu2 Cu+2 0.5 0 0 1 0.0
Cu1 Cu+2 0 0 0 1 0.0
O3 O-2 0.2497 0 0.3895 1 0.0
O1 O-2 0 0 0.166 1 0.0
O6 O-2 0 0.5 0 1 0.0
Cu4 Cu+2 0.5 0 0.35179 1 0.0
Y1 Y+3 0.25352 0.5 0.5 1 0.0
O5 O-2 0.5 0.5 0.3825 1 0.0
